data_2007393
loop_
_publ_author_name
'Tani, Kazuhide'
'Yamagata, Tsuneaki'
'Hironori Tashiro'

_publ_section_title
;Racemic
 1,1,6,6-Tetramethyl-1,6-distannatetranaphtho[2,1-<i>b</i>;1',2'-<i>d</i>;2'',1''-<i>g</i>;1''',2'''-<i>i</i>]cyclodeca-2,4,7,9-tetraene
;
_journal_issue 6
_journal_name_full 'Acta Crystallographica Section C'
_journal_page_first 755
_journal_page_last 757
_journal_paper_doi 10.1107/S0108270197007750
_journal_volume 54
_journal_year 1998
_chemical_formula_iupac '[Sn2 (C20 H12)2 (CH3)4]'
_chemical_formula_moiety 'C44 H36 Sn2'
_chemical_formula_sum 'C44 H36 Sn2'
_chemical_formula_weight 802.15
_chemical_name_systematic
;
racemic-1,1,6,6-tetramethyl-1,6-distannatetranaphtho
[2,1-b;1',2'-d;2",1"-g;1"',2"'-i]cyclodeca-2,4,7,9-tetraene
;
_space_group_IT_number 14
_symmetry_cell_setting monoclinic
_symmetry_space_group_name_Hall '-P 2yn'
_symmetry_space_group_name_H-M 'P 1 21/n 1'
_cell_angle_alpha 90
_cell_angle_beta 101.18(2)
_cell_angle_gamma 90
_cell_formula_units_Z 4
_cell_length_a 17.789(4)
_cell_length_b 16.927(5)
_cell_length_c 11.751(2)
_cell_measurement_reflns_used 25
_cell_measurement_temperature 293.0(10)
_cell_measurement_theta_max 12
_cell_measurement_theta_min 10
_cell_volume 3471.2(14)
_computing_cell_refinement 'Rigaku AFC-4R software'
_computing_data_collection 'Rigaku AFC-4R software'
_computing_data_reduction 'Rigaku AFC-4R software'
_computing_molecular_graphics 'ORTEPII (Johnson, 1976)'
_computing_publication_material SHELXL93
_computing_structure_refinement 'SHELXL93 (Sheldrick, 1993)'
_computing_structure_solution 'SHELXS86 (Sheldrick, 1985)'
_diffrn_ambient_temperature 293.0(10)
_diffrn_measurement_device_type 'Rigaku AFC-4R'
_diffrn_measurement_method \w
_diffrn_radiation_monochromator graphite
_diffrn_radiation_source 'Rigaku rotating anode'
_diffrn_radiation_type 'Mo K\a'
_diffrn_radiation_wavelength 0.71069
_diffrn_reflns_av_R_equivalents 0.023
_diffrn_reflns_limit_h_max 25
_diffrn_reflns_limit_h_min 0
_diffrn_reflns_limit_k_max 23
_diffrn_reflns_limit_k_min 0
_diffrn_reflns_limit_l_max 16
_diffrn_reflns_limit_l_min -16
_diffrn_reflns_number 8640
_diffrn_reflns_theta_max 27.5
_diffrn_reflns_theta_min 0.0
_diffrn_standards_decay_% none
_diffrn_standards_interval_count 150
_diffrn_standards_number 3
_exptl_absorpt_coefficient_mu 1.469
_exptl_absorpt_correction_T_max 0.898
_exptl_absorpt_correction_T_min 0.860
_exptl_absorpt_correction_type psi-scan
_exptl_absorpt_process_details '(North, Phillips & Mathews, 1968)'
_exptl_crystal_colour colourless
_exptl_crystal_density_diffrn 1.535
_exptl_crystal_density_method 'not measured'
_exptl_crystal_description plate
_exptl_crystal_F_000 1600
_exptl_crystal_size_max 0.33
_exptl_crystal_size_mid 0.17
_exptl_crystal_size_min 0.07
_refine_diff_density_max 0.398
_refine_diff_density_min -0.429
_refine_ls_extinction_method none
_refine_ls_goodness_of_fit_all 0.842
_refine_ls_goodness_of_fit_obs 0.986
_refine_ls_hydrogen_treatment constr
_refine_ls_matrix_type full
_refine_ls_number_parameters 415
_refine_ls_number_reflns 6646
_refine_ls_number_restraints 0
_refine_ls_restrained_S_all 0.842
_refine_ls_restrained_S_obs 0.986
_refine_ls_R_factor_all 0.126
_refine_ls_R_factor_obs .057
_refine_ls_shift/esd_max 0.001
_refine_ls_shift/esd_mean 0.000
_refine_ls_structure_factor_coef Fsqd
_refine_ls_weighting_details 'w = 1/\s^2^(Fo^2^)'
_refine_ls_weighting_scheme calc
_refine_ls_wR_factor_all 0.086
_refine_ls_wR_factor_obs .071
_reflns_number_gt 3558
_reflns_number_total 7964
_reflns_threshold_expression I>2\s(I)
_cod_data_source_file ta1135.cif
_cod_data_source_block TA1135
_cod_depositor_comments
;
The following automatic conversions were performed:

'_chemical_melting_point' value 'not measured' was changed to '?' -
the value is undefined or not given.

Automatic conversion script
Id: cif_fix_values 1715 2011-07-08 13:25:40Z adriana 

The following automatic conversions were performed:

'_refine_ls_weighting_scheme' value 'calc w = 1/\s^2^(Fo^2^)' was
changed to 'calc'. New tag '_refine_ls_weighting_details' was
created. The value of the new tag was set to 'w = 1/\s^2^(Fo^2^)'.

Automatic conversion script
Id: cif_fix_values 3143 2015-03-26 13:38:13Z robertas 

The following automatic conversions were performed:

'_exptl_absorpt_correction_type' value '\y scan' was replaced with
the value 'psi-scan' as specified in the replacement file
'src/cod-tools/trunk/data/replacement-values/replacement_values.lst'.

Automatic conversion script
Id: cif_fix_values 5376 2017-05-30 11:51:03Z andrius 
;
_cod_original_sg_symbol_H-M 'P 21/n'
_cod_database_code 2007393

loop_
_symmetry_equiv_pos_as_xyz
'x, y, z'
'-x+1/2, y+1/2, -z+1/2'
'-x, -y, -z'
'x-1/2, -y-1/2, z-1/2'

loop_
_atom_site_aniso_label
_atom_site_aniso_U_11
_atom_site_aniso_U_22
_atom_site_aniso_U_33
_atom_site_aniso_U_12
_atom_site_aniso_U_13
_atom_site_aniso_U_23
Sn1 .0449(3) .0435(3) .0364(3) -.0004(3) .0088(2) -.0024(3)
Sn2 .0486(3) .0425(3) .0423(3) -.0002(3) .0098(3) -.0031(3)
C1 .085(6) .046(5) .068(6) -.014(5) .039(5) -.021(5)
C2 .059(5) .095(7) .052(5) -.017(5) .009(4) .000(5)
C3 .078(6) .042(5) .077(7) -.007(4) .041(5) -.006(5)
C4 .094(7) .086(7) .046(6) -.008(6) .006(5) -.015(5)
C5 .037(4) .034(4) .030(4) -.004(3) .007(3) .001(3)
C6 .036(5) .037(5) .054(5) .005(4) .005(4) .002(4)
C7 .043(5) .049(5) .057(6) .005(4) .004(4) .023(5)
C8 .038(4) .047(5) .035(4) .003(4) .005(3) .007(4)
C9 .049(5) .057(6) .045(5) -.001(4) .006(4) .017(4)
C10 .064(6) .087(7) .037(5) -.005(5) .011(4) .014(5)
C11 .067(6) .077(7) .045(5) .001(5) .021(5) -.002(5)
C12 .053(5) .055(5) .044(5) .008(4) .015(4) .002(4)
C13 .035(4) .048(5) .032(4) .004(4) .013(3) .007(4)
C14 .029(4) .036(4) .039(5) .006(3) .008(3) .003(4)
C15 .049(5) .039(4) .019(4) .012(4) .009(3) .003(3)
C16 .058(5) .031(4) .035(4) .008(4) .014(4) .002(4)
C17 .068(6) .046(5) .047(5) .002(4) .022(5) .004(4)
C18 .062(6) .061(6) .058(6) .031(5) .011(5) .017(5)
C19 .051(5) .056(5) .036(4) .021(5) .007(4) .005(4)
C20 .056(6) .085(7) .055(6) .027(6) -.006(5) .011(5)
C21 .047(6) .125(10) .051(6) .018(6) -.004(5) -.001(6)
C22 .045(5) .087(7) .044(5) -.008(5) .006(4) -.004(5)
C23 .046(5) .071(6) .039(5) .004(5) .011(4) .007(4)
C24 .045(5) .046(5) .028(4) .004(4) .005(4) -.005(4)
C25 .050(5) .038(4) .028(4) .008(4) .008(4) -.002(3)
C26 .043(5) .053(5) .041(4) .011(4) -.001(4) -.005(4)
C27 .068(6) .045(5) .036(5) .014(4) .005(4) .010(4)
C28 .072(6) .034(5) .045(5) -.007(4) .022(5) -.009(4)
C29 .085(7) .051(6) .057(6) .002(5) .025(5) .019(5)
C30 .081(7) .062(6) .063(6) -.016(5) .033(6) .010(5)
C31 .058(6) .063(6) .067(6) -.013(5) .014(5) .001(5)
C32 .053(5) .043(5) .055(5) -.008(4) .021(4) .004(4)
C33 .046(5) .037(4) .034(4) .001(4) .013(4) .008(4)
C34 .044(5) .045(5) .025(4) .011(4) .011(3) -.003(3)
C35 .037(4) .032(4) .039(5) -.001(3) .010(4) .003(3)
C36 .032(4) .052(5) .033(4) -.004(4) .001(3) -.001(4)
C37 .052(5) .060(5) .034(4) -.014(4) .001(4) .008(4)
C38 .049(5) .045(5) .046(5) .016(4) -.008(4) .007(4)
C39 .035(4) .044(5) .047(5) .004(4) .004(4) .007(4)
C40 .051(5) .038(5) .077(7) .012(4) .003(5) .010(5)
C41 .057(6) .049(6) .096(8) .013(4) .034(6) -.006(6)
C42 .061(6) .054(6) .071(6) -.008(5) .028(5) .000(5)
C43 .050(5) .035(5) .060(5) .005(4) .016(4) .006(4)
C44 .030(4) .040(4) .042(4) .002(4) .009(3) .003(4)

loop_
_atom_site_label
_atom_site_fract_x
_atom_site_fract_y
_atom_site_fract_z
_atom_site_U_iso_or_equiv
_atom_site_thermal_displace_type
_atom_site_calc_flag
_atom_site_refinement_flags
_atom_site_occupancy
_atom_site_disorder_group
_atom_site_type_symbol
Sn1 .26366(3) .32568(3) .66965(4) .04150(10) Uani d . 1 . Sn
Sn2 .15978(3) .14071(3) .44468(5) .0443(2) Uani d . 1 . Sn
C1 .2087(4) .4274(4) .7232(7) .063(3) Uani d . 1 . C
H1A .1560(4) .4283(4) .6845(7) .076 Uiso calc R 1 . H
H1B .2339(4) .4743(4) .7038(7) .076 Uiso calc R 1 . H
H1C .2115(4) .4255(4) .8056(7) .076 Uiso calc R 1 . H
C2 .3794(4) .3267(5) .7575(6) .069(3) Uani d . 1 . C
H2A .4054(4) .2814(5) .7348(6) .083 Uiso calc R 1 . H
H2B .3814(4) .3253(5) .8397(6) .083 Uiso calc R 1 . H
H2C .4039(4) .3740(5) .7379(6) .083 Uiso calc R 1 . H
C3 .1208(4) .0354(4) .5154(7) .062(2) Uani d . 1 . C
H3A .1287(4) .0400(4) .5983(7) .075 Uiso calc R 1 . H
H3B .1491(4) -.0091(4) .4953(7) .075 Uiso calc R 1 . H
H3C .0673(4) .0281(4) .4845(7) .075 Uiso calc R 1 . H
C4 .1415(5) .1285(5) .2602(6) .076(3) Uani d . 1 . C
H4A .1587(5) .1754(5) .2271(6) .092 Uiso calc R 1 . H
H4B .0879(5) .1209(5) .2300(6) .092 Uiso calc R 1 . H
H4C .1697(5) .0838(5) .2408(6) .092 Uiso calc R 1 . H
C5 .2590(4) .3376(4) .4862(5) .034(2) Uani d . 1 . C
C6 .2278(4) .4084(4) .4308(7) .043(2) Uani d . 1 . C
H6 .2058(4) .4455(4) .4727(7) .051 Uiso calc R 1 . H
C7 .2297(4) .4224(4) .3166(7) .050(2) Uani d . 1 . C
H7 .2093(4) .4693(4) .2828(7) .060 Uiso calc R 1 . H
C8 .2611(4) .3686(4) .2497(6) .040(2) Uani d . 1 . C
C9 .2631(4) .3828(5) .1323(6) .050(2) Uani d . 1 . C
H9 .2425(4) .4295(5) .0978(6) .061 Uiso calc R 1 . H
C10 .2943(4) .3306(6) .0691(7) .063(2) Uani d . 1 . C
H10 .2966(4) .3416(6) -.0077(7) .075 Uiso calc R 1 . H
C11 .3238(4) .2581(5) .1208(7) .062(2) Uani d . 1 . C
H11 .3445(4) .2211(5) .0770(7) .074 Uiso calc R 1 . H
C12 .3219(4) .2426(5) .2333(7) .050(2) Uani d . 1 . C
H12 .3412(4) .1948(5) .2657(7) .060 Uiso calc R 1 . H
C13 .2917(4) .2966(4) .3014(6) .037(2) Uani d . 1 . C
C14 .2904(4) .2829(4) .4215(6) .034(2) Uani d . 1 . C
C15 .3267(4) .2093(4) .4792(5) .035(2) Uani d . 1 . C
C16 .2820(4) .1470(4) .5037(6) .041(2) Uani d . 1 . C
C17 .3185(5) .0803(4) .5595(6) .052(2) Uani d . 1 . C
H17 .2888(5) .0387(4) .5779(6) .062 Uiso calc R 1 . H
C18 .3970(5) .0747(5) .5877(7) .061(2) Uani d . 1 . C
H18 .4193(5) .0289(5) .6228(7) .073 Uiso calc R 1 . H
C19 .4444(4) .1374(5) .5644(6) .048(2) Uani d . 1 . C
C20 .5256(5) .1320(6) .5898(7) .068(3) Uani d . 1 . C
H20 .5495(5) .0864(6) .6232(7) .081 Uiso calc R 1 . H
C21 .5674(5) .1928(6) .5653(7) .076(3) Uani d . 1 . C
H21 .6205(5) .1887(6) .5822(7) .091 Uiso calc R 1 . H
C22 .5341(5) .2623(5) .5151(7) .059(2) Uani d . 1 . C
H22 .5644(5) .3044(5) .5003(7) .070 Uiso calc R 1 . H
C23 .4570(4) .2670(5) .4886(6) .052(2) Uani d . 1 . C
H23 .4347(4) .3130(5) .4541(6) .062 Uiso calc R 1 . H
C24 .4090(4) .2052(4) .5109(6) .040(2) Uani d . 1 . C
C25 .2093(4) .2255(4) .7320(6) .039(2) Uani d . 1 . C
C26 .2512(4) .1779(4) .8198(6) .047(2) Uani d . 1 . C
H26 .3037(4) .1861(4) .8415(6) .057 Uiso calc R 1 . H
C27 .2185(5) .1206(4) .8743(6) .051(2) Uani d . 1 . C
H27 .2481(5) .0924(4) .9348(6) .061 Uiso calc R 1 . H
C28 .1382(5) .1030(4) .8394(7) .049(2) Uani d . 1 . C
C29 .1030(5) .0418(5) .8917(7) .063(2) Uani d . 1 . C
H29 .1321(5) .0117(5) .9505(7) .075 Uiso calc R 1 . H
C30 .0276(5) .0267(5) .8571(7) .066(3) Uani d . 1 . C
H30 .0046(5) -.0138(5) .8916(7) .080 Uiso calc R 1 . H
C31 -.0159(5) .0724(5) .7691(7) .062(2) Uani d . 1 . C
H31 -.0682(5) .0626(5) .7466(7) .075 Uiso calc R 1 . H
C32 .0165(4) .1304(4) .7161(6) .049(2) Uani d . 1 . C
H32 -.0135(4) .1590(4) .6565(6) .059 Uiso calc R 1 . H
C33 .0947(4) .1483(4) .7492(6) .038(2) Uani d . 1 . C
C34 .1311(4) .2093(4) .6961(6) .037(2) Uani d . 1 . C
C35 .0861(4) .2560(4) .5970(6) .036(2) Uani d . 1 . C
C36 .0939(4) .2399(4) .4842(6) .040(2) Uani d . 1 . C
C37 .0525(4) .2866(4) .3932(6) .049(2) Uani d . 1 . C
H37 .0576(4) .2761(4) .3174(6) .059 Uiso calc R 1 . H
C38 .0052(4) .3465(4) .4131(6) .049(2) Uani d . 1 . C
H38 -.0209(4) .3760(4) .3510(6) .059 Uiso calc R 1 . H
C39 -.0044(4) .3640(4) .5247(7) .042(2) Uani d . 1 . C
C40 -.0515(4) .4258(4) .5497(8) .056(2) Uani d . 1 . C
H40 -.0788(4) .4557(4) .4891(8) .068 Uiso calc R 1 . H
C41 -.0579(5) .4425(5) .6585(9) .064(3) Uani d . 1 . C
H41 -.0885(5) .4845(5) .6723(9) .077 Uiso calc R 1 . H
C42 -.0198(5) .3982(5) .7511(8) .060(2) Uani d . 1 . C
H42 -.0260(5) .4098(5) .8261(8) .072 Uiso calc R 1 . H
C43 .0270(4) .3376(4) .7325(7) .047(2) Uani d . 1 . C
H43 .0528(4) .3085(4) .7951(7) .057 Uiso calc R 1 . H
C44 .0364(4) .3188(4) .6193(6) .037(2) Uani d . 1 . C

loop_
_atom_type_symbol
_atom_type_description
_atom_type_scat_dispersion_real
_atom_type_scat_dispersion_imag
_atom_type_scat_source
Sn Sn -0.6537 1.4246 'International Tables Vol C Tables 4.2.6.8 and 6.1.1.4'
C C 0.0033 0.0016 'International Tables Vol C Tables 4.2.6.8 and 6.1.1.4'
H H 0.0000 0.0000 'International Tables Vol C Tables 4.2.6.8 and 6.1.1.4'

loop_
_geom_angle_atom_site_label_1
_geom_angle_atom_site_label_2
_geom_angle_atom_site_label_3
_geom_angle
_geom_angle_publ_flag
C2 Sn1 C1 107.9(3) yes
C1 Sn1 C5 106.8(3) yes
C1 Sn1 C25 105.9(3) yes
C2 Sn1 C5 109.4(3) yes
C2 Sn1 C25 107.4(3) yes
C25 Sn1 C5 118.9(2) yes
C3 Sn2 C4 108.5(3) yes
C3 Sn2 C36 109.6(3) yes
C4 Sn2 C36 108.2(3) yes
C3 Sn2 C16 107.4(3) yes
C4 Sn2 C16 106.1(3) yes
C36 Sn2 C16 116.8(3) yes
Sn1 C1 H1A 109.5(2) no
Sn1 C1 H1B 109.5(2) no
H1A C1 H1B 109.5 no
Sn1 C1 H1C 109.5(2) no
H1A C1 H1C 109.5 no
H1B C1 H1C 109.5 no
Sn1 C2 H2A 109.5(2) no
Sn1 C2 H2B 109.5(2) no
H2A C2 H2B 109.5 no
Sn1 C2 H2C 109.5(2) no
H2A C2 H2C 109.5 no
H2B C2 H2C 109.5 no
Sn2 C3 H3A 109.5(2) no
Sn2 C3 H3B 109.5(2) no
H3A C3 H3B 109.5 no
Sn2 C3 H3C 109.5(2) no
H3A C3 H3C 109.5 no
H3B C3 H3C 109.5 no
Sn2 C4 H4A 109.5(2) no
Sn2 C4 H4B 109.5(2) no
H4A C4 H4B 109.5 no
Sn2 C4 H4C 109.5(2) no
H4A C4 H4C 109.5 no
H4B C4 H4C 109.5 no
C14 C5 C6 118.4(6) no
C14 C5 Sn1 123.2(5) no
C6 C5 Sn1 118.2(5) no
C7 C6 C5 120.8(7) no
C7 C6 H6 119.6(5) no
C5 C6 H6 119.6(4) no
C6 C7 C8 122.0(7) no
C6 C7 H7 119.0(5) no
C8 C7 H7 119.0(4) no
C7 C8 C9 122.2(7) no
C7 C8 C13 118.9(7) no
C9 C8 C13 119.0(7) no
C10 C9 C8 121.4(7) no
C10 C9 H9 119.3(5) no
C8 C9 H9 119.3(5) no
C9 C10 C11 119.4(7) no
C9 C10 H10 120.3(5) no
C11 C10 H10 120.3(5) no
C12 C11 C10 120.4(8) no
C12 C11 H11 119.8(5) no
C10 C11 H11 119.8(5) no
C11 C12 C13 121.3(8) no
C11 C12 H12 119.4(5) no
C13 C12 H12 119.4(4) no
C12 C13 C8 118.5(7) no
C12 C13 C14 122.7(7) no
C8 C13 C14 118.8(6) no
C5 C14 C13 121.1(6) no
C5 C14 C15 119.4(6) no
C13 C14 C15 119.4(6) no
C16 C15 C24 120.3(6) no
C16 C15 C14 120.8(6) no
C24 C15 C14 118.9(6) no
C15 C16 C17 118.6(7) no
C15 C16 Sn2 123.7(5) no
C17 C16 Sn2 117.3(6) no
C18 C17 C16 121.7(7) no
C18 C17 H17 119.2(5) no
C16 C17 H17 119.2(5) no
C17 C18 C19 121.2(7) no
C17 C18 H18 119.4(5) no
C19 C18 H18 119.4(4) no
C24 C19 C18 117.9(7) no
C24 C19 C20 119.9(8) no
C18 C19 C20 122.1(8) no
C21 C20 C19 119.4(8) no
C21 C20 H20 120.3(5) no
C19 C20 H20 120.3(5) no
C20 C21 C22 122.3(8) no
C20 C21 H21 118.8(5) no
C22 C21 H21 118.8(5) no
C23 C22 C21 118.4(8) no
C23 C22 H22 120.8(5) no
C21 C22 H22 120.8(5) no
C22 C23 C24 122.7(8) no
C22 C23 H23 118.7(5) no
C24 C23 H23 118.7(4) no
C19 C24 C23 117.2(7) no
C19 C24 C15 120.2(7) no
C23 C24 C15 122.6(7) no
C34 C25 C26 117.6(7) no
C34 C25 Sn1 122.5(5) no
C26 C25 Sn1 119.6(5) no
C27 C26 C25 122.9(7) no
C27 C26 H26 118.6(5) no
C25 C26 H26 118.6(4) no
C26 C27 C28 120.5(7) no
C26 C27 H27 119.8(5) no
C28 C27 H27 119.8(5) no
C33 C28 C29 120.1(8) no
C33 C28 C27 118.2(7) no
C29 C28 C27 121.8(8) no
C30 C29 C28 120.5(8) no
C30 C29 H29 119.8(5) no
C28 C29 H29 119.8(5) no
C29 C30 C31 119.5(8) no
C29 C30 H30 120.2(5) no
C31 C30 H30 120.2(5) no
C32 C31 C30 121.2(8) no
C32 C31 H31 119.4(5) no
C30 C31 H31 119.4(5) no
C31 C32 C33 121.2(8) no
C31 C32 H32 119.4(5) no
C33 C32 H32 119.4(4) no
C32 C33 C28 117.5(7) no
C32 C33 C34 123.0(7) no
C28 C33 C34 119.5(7) no
C25 C34 C33 121.3(6) no
C25 C34 C35 118.6(6) no
C33 C34 C35 120.1(6) no
C36 C35 C44 120.0(6) no
C36 C35 C34 120.0(6) no
C44 C35 C34 120.0(6) no
C35 C36 C37 118.5(7) no
C35 C36 Sn2 121.4(5) no
C37 C36 Sn2 119.9(5) no
C38 C37 C36 122.2(7) no
C38 C37 H37 118.9(5) no
C36 C37 H37 118.9(4) no
C37 C38 C39 120.8(7) no
C37 C38 H38 119.6(5) no
C39 C38 H38 119.6(4) no
C38 C39 C40 122.9(7) no
C38 C39 C44 119.1(7) no
C40 C39 C44 118.0(7) no
C41 C40 C39 121.4(8) no
C41 C40 H40 119.3(5) no
C39 C40 H40 119.3(5) no
C40 C41 C42 121.2(8) no
C40 C41 H41 119.4(5) no
C42 C41 H41 119.4(5) no
C43 C42 C41 120.1(8) no
C43 C42 H42 119.9(5) no
C41 C42 H42 119.9(5) no
C42 C43 C44 120.6(7) no
C42 C43 H43 119.7(5) no
C44 C43 H43 119.7(4) no
C43 C44 C39 118.7(7) no
C43 C44 C35 121.9(6) no
C39 C44 C35 119.4(6) no

loop_
_geom_bond_atom_site_label_1
_geom_bond_atom_site_label_2
_geom_bond_site_symmetry_1
_geom_bond_site_symmetry_2
_geom_bond_distance
_geom_bond_publ_flag
Sn1 Sn2 . . 4.2793(11) yes
Sn1 C1 . . 2.135(7) yes
Sn1 C2 . . 2.117(7) yes
Sn1 C5 . . 2.151(6) yes
Sn1 C25 . . 2.150(7) yes
Sn2 C3 . . 2.138(7) yes
Sn2 C4 . . 2.138(7) yes
Sn2 C16 . . 2.153(7) yes
Sn2 C36 . . 2.149(7) yes
C1 H1A . . .96 no
C1 H1B . . .96 no
C1 H1C . . .96 no
C2 H2A . . .96 no
C2 H2B . . .96 no
C2 H2C . . .96 no
C3 H3A . . .96 no
C3 H3B . . .96 no
C3 H3C . . .96 no
C4 H4A . . .96 no
C4 H4B . . .96 no
C4 H4C . . .96 no
C5 C14 . . 1.383(8) no
C5 C6 . . 1.423(9) no
C6 C7 . . 1.371(9) no
C6 H6 . . .93 no
C7 C8 . . 1.388(10) no
C7 H7 . . .93 no
C8 C9 . . 1.408(9) no
C8 C13 . . 1.422(9) no
C9 C10 . . 1.341(10) no
C9 H9 . . .93 no
C10 C11 . . 1.424(10) no
C10 H10 . . .93 no
C11 C12 . . 1.355(9) no
C11 H11 . . .93 no
C12 C13 . . 1.390(9) no
C12 H12 . . .93 no
C13 C14 . . 1.435(9) no
C14 C15 . . 1.503(8) no
C15 C16 . . 1.384(9) no
C15 C24 . . 1.441(9) no
C16 C17 . . 1.400(9) no
C17 C18 . . 1.375(10) no
C17 H17 . . .93 no
C18 C19 . . 1.415(10) no
C18 H18 . . .93 no
C19 C24 . . 1.399(9) no
C19 C20 . . 1.420(10) no
C20 C21 . . 1.332(11) no
C20 H20 . . .93 no
C21 C22 . . 1.395(11) no
C21 H21 . . .93 no
C22 C23 . . 1.348(9) no
C22 H22 . . .93 no
C23 C24 . . 1.407(9) no
C23 H23 . . .93 no
C25 C34 . . 1.401(9) no
C25 C26 . . 1.404(9) no
C26 C27 . . 1.355(9) no
C26 H26 . . .93 no
C27 C28 . . 1.438(10) no
C27 H27 . . .93 no
C28 C33 . . 1.411(9) no
C28 C29 . . 1.412(10) no
C29 C30 . . 1.350(10) no
C29 H29 . . .93 no
C30 C31 . . 1.399(11) no
C30 H30 . . .93 no
C31 C32 . . 1.351(10) no
C31 H31 . . .93 no
C32 C33 . . 1.402(9) no
C32 H32 . . .93 no
C33 C34 . . 1.425(9) no
C34 C35 . . 1.504(9) no
C35 C36 . . 1.386(9) no
C35 C44 . . 1.439(9) no
C36 C37 . . 1.416(9) no
C37 C38 . . 1.367(9) no
C37 H37 . . .93 no
C38 C39 . . 1.387(10) no
C38 H38 . . .93 no
C39 C40 . . 1.407(10) no
C39 C44 . . 1.426(9) no
C40 C41 . . 1.335(10) no
C40 H40 . . .93 no
C41 C42 . . 1.386(11) no
C41 H41 . . .93 no
C42 C43 . . 1.364(9) no
C42 H42 . . .93 no
C43 C44 . . 1.409(9) no
C43 H43 . . .93 no

loop_
_geom_torsion_atom_site_label_1
_geom_torsion_atom_site_label_2
_geom_torsion_atom_site_label_3
_geom_torsion_atom_site_label_4
_geom_torsion
_geom_torsion_publ_flag
C2 Sn1 C5 C14 62.4(6) no
C1 Sn1 C5 C14 178.9(5) no
C25 Sn1 C5 C14 -61.5(6) no
Sn2 Sn1 C5 C14 -57.4(5) no
C2 Sn1 C5 C6 -112.3(5) no
C1 Sn1 C5 C6 4.2(6) no
C25 Sn1 C5 C6 123.8(5) no
Sn2 Sn1 C5 C6 127.9(5) no
C14 C5 C6 C7 -0.9(10) no
Sn1 C5 C6 C7 174.0(6) no
C5 C6 C7 C8 0.7(12) no
C6 C7 C8 C9 -180.0(7) no
C6 C7 C8 C13 0.4(11) no
C7 C8 C9 C10 179.4(7) no
C13 C8 C9 C10 -1.0(11) no
C8 C9 C10 C11 1.9(12) no
C9 C10 C11 C12 -1.3(12) no
C10 C11 C12 C13 -0.3(12) no
C11 C12 C13 C8 1.2(11) no
C11 C12 C13 C14 -178.5(7) no
C7 C8 C13 C12 179.0(7) no
C9 C8 C13 C12 -0.6(10) no
C7 C8 C13 C14 -1.2(10) no
C9 C8 C13 C14 179.1(7) no
C6 C5 C14 C13 0.0(10) no
Sn1 C5 C14 C13 -174.6(5) no
C6 C5 C14 C15 177.5(6) no
Sn1 C5 C14 C15 2.8(9) no
C12 C13 C14 C5 -179.2(7) no
C8 C13 C14 C5 1.0(10) no
C12 C13 C14 C15 3.3(11) no
C8 C13 C14 C15 -176.4(6) no
C5 C14 C15 C16 77.3(9) no
C13 C14 C15 C16 -105.2(8) no
C5 C14 C15 C24 -101.5(8) no
C13 C14 C15 C24 76.0(8) no
C24 C15 C16 C17 0.0(10) no
C14 C15 C16 C17 -178.8(6) no
C24 C15 C16 Sn2 -173.1(5) no
C14 C15 C16 Sn2 8.1(9) no
C3 Sn2 C16 C15 -177.0(5) no
C4 Sn2 C16 C15 67.1(6) no
C36 Sn2 C16 C15 -53.5(6) no
Sn1 Sn2 C16 C15 -61.8(5) no
C3 Sn2 C16 C17 9.8(6) no
C4 Sn2 C16 C17 -106.0(6) no
C36 Sn2 C16 C17 133.3(5) no
Sn1 Sn2 C16 C17 125.0(6) no
C15 C16 C17 C18 -1.6(11) no
Sn2 C16 C17 C18 172.0(6) no
C16 C17 C18 C19 1.8(13) no
C17 C18 C19 C24 -0.5(12) no
C17 C18 C19 C20 -178.1(8) no
C24 C19 C20 C21 2.0(12) no
C18 C19 C20 C21 179.6(8) no
C19 C20 C21 C22 0.0(14) no
C20 C21 C22 C23 -1.4(13) no
C21 C22 C23 C24 0.9(11) no
C18 C19 C24 C23 179.9(7) no
C20 C19 C24 C23 -2.4(10) no
C18 C19 C24 C15 -1.1(10) no
C20 C19 C24 C15 176.6(7) no
C22 C23 C24 C19 1.0(11) no
C22 C23 C24 C15 -178.0(7) no
C16 C15 C24 C19 1.4(10) no
C14 C15 C24 C19 -179.8(6) no
C16 C15 C24 C23 -179.6(6) no
C14 C15 C24 C23 -0.8(10) no
C2 Sn1 C25 C34 176.7(6) no
C1 Sn1 C25 C34 61.6(6) no
C5 Sn1 C25 C34 -58.5(6) no
Sn2 Sn1 C25 C34 -62.8(5) no
C2 Sn1 C25 C26 2.7(6) no
C1 Sn1 C25 C26 -112.4(6) no
C5 Sn1 C25 C26 127.5(5) no
Sn2 Sn1 C25 C26 123.3(6) no
C34 C25 C26 C27 -3.5(11) no
Sn1 C25 C26 C27 170.8(5) no
C25 C26 C27 C28 3.3(11) no
C26 C27 C28 C33 -1.5(11) no
C26 C27 C28 C29 177.7(7) no
C33 C28 C29 C30 -0.8(12) no
C27 C28 C29 C30 180.0(8) no
C28 C29 C30 C31 -0.3(13) no
C29 C30 C31 C32 1.4(13) no
C30 C31 C32 C33 -1.6(12) no
C31 C32 C33 C28 0.5(11) no
C31 C32 C33 C34 -179.6(7) no
C29 C28 C33 C32 0.7(11) no
C27 C28 C33 C32 179.9(7) no
C29 C28 C33 C34 -179.2(7) no
C27 C28 C33 C34 0.1(10) no
C26 C25 C34 C33 1.9(10) no
Sn1 C25 C34 C33 -172.2(5) no
C26 C25 C34 C35 -176.2(6) no
Sn1 C25 C34 C35 9.8(9) no
C32 C33 C34 C25 179.8(7) no
C28 C33 C34 C25 -0.3(10) no
C32 C33 C34 C35 -2.1(10) no
C28 C33 C34 C35 177.7(6) no
C25 C34 C35 C36 75.5(9) no
C33 C34 C35 C36 -102.6(8) no
C25 C34 C35 C44 -103.0(8) no
C33 C34 C35 C44 78.9(8) no
C44 C35 C36 C37 0.4(10) no
C34 C35 C36 C37 -178.1(6) no
C44 C35 C36 Sn2 -174.7(5) no
C34 C35 C36 Sn2 6.8(9) no
C3 Sn2 C36 C35 53.1(6) no
C4 Sn2 C36 C35 171.3(6) no
C16 Sn2 C36 C35 -69.2(6) no
Sn1 Sn2 C36 C35 -61.0(5) no
C3 Sn2 C36 C37 -121.9(6) no
C4 Sn2 C36 C37 -3.8(6) no
C16 Sn2 C36 C37 115.7(5) no
Sn1 Sn2 C36 C37 124.0(6) no
C35 C36 C37 C38 -0.2(11) no
Sn2 C36 C37 C38 175.0(5) no
C36 C37 C38 C39 -0.2(11) no
C37 C38 C39 C40 179.0(7) no
C37 C38 C39 C44 0.5(11) no
C38 C39 C40 C41 -178.2(8) no
C44 C39 C40 C41 0.4(12) no
C39 C40 C41 C42 -1.6(13) no
C40 C41 C42 C43 1.7(13) no
C41 C42 C43 C44 -0.7(11) no
C42 C43 C44 C39 -0.5(10) no
C42 C43 C44 C35 179.1(6) no
C38 C39 C44 C43 179.2(7) no
C40 C39 C44 C43 0.6(10) no
C38 C39 C44 C35 -0.3(10) no
C40 C39 C44 C35 -178.9(6) no
C36 C35 C44 C43 -179.7(7) no
C34 C35 C44 C43 -1.2(10) no
C36 C35 C44 C39 -0.1(10) no
C34 C35 C44 C39 178.4(6) no

loop_
_cod_related_entry_id
_cod_related_entry_database
_cod_related_entry_code
1 ChemSpider 24729022
